data_4342252
loop_
_publ_author_name
'Deshmukh, Mahesh S.'
'Yadav, Ashok'
'Pant, Rakesh'
'Boomishankar, Ramamoorthy'

_publ_section_title
;
 Thermochromic and Mechanochromic Luminescence Umpolung in Isostructural
 Metal-Organic Frameworks Based on Cu6I6 Clusters.
;
_journal_issue 4
_journal_name_full 'Inorganic chemistry'
_journal_page_first 1337
_journal_page_last 1345
_journal_paper_doi 10.1021/ic502207f
_journal_volume 54
_journal_year 2015
_chemical_formula_sum 'C31 H28 Cu I N4 O Si'
_chemical_formula_weight 691.10
_chemical_name_systematic
;
 ?
;
_space_group_crystal_system triclinic
_space_group_IT_number 2
_space_group_name_Hall '-P 1'
_space_group_name_H-M_alt 'P -1'
_symmetry_space_group_name_Hall '-P 1'
_symmetry_space_group_name_H-M 'P -1'
_atom_sites_solution_hydrogens geom
_audit_creation_method SHELXL-2013
_cell_angle_alpha 112.294(10)
_cell_angle_beta 95.693(9)
_cell_angle_gamma 99.292(9)
_cell_formula_units_Z 2
_cell_length_a 10.087(4)
_cell_length_b 11.412(4)
_cell_length_c 14.137(6)
_cell_measurement_reflns_used 1673
_cell_measurement_temperature 100(2)
_cell_measurement_theta_max 26.63
_cell_measurement_theta_min 2.38
_cell_volume 1462.8(10)
_computing_cell_refinement 'Bruker SAINT'
_computing_data_collection 'Bruker APEX2'
_computing_data_reduction 'Bruker SAINT'
_computing_molecular_graphics 'Bruker SHELXTL'
_computing_publication_material 'Bruker SHELXTL'
_computing_structure_refinement 'SHELXL-2013 (Sheldrick, 2013)'
_computing_structure_solution 'SHELXS-97 (Sheldrick, 2008)'
_diffrn_ambient_temperature 100(2)
_diffrn_measured_fraction_theta_full 0.965
_diffrn_measured_fraction_theta_max 0.990
_diffrn_measurement_device_type 'Bruker Smart Apex Duo'
_diffrn_measurement_method 'Omega and Phi Scans'
_diffrn_radiation_type MoK\a
_diffrn_radiation_wavelength 0.71073
_diffrn_reflns_av_R_equivalents 0.1803
_diffrn_reflns_av_unetI/netI 0.2225
_diffrn_reflns_Laue_measured_fraction_full 0.965
_diffrn_reflns_Laue_measured_fraction_max 0.990
_diffrn_reflns_limit_h_max 11
_diffrn_reflns_limit_h_min -11
_diffrn_reflns_limit_k_max 10
_diffrn_reflns_limit_k_min -13
_diffrn_reflns_limit_l_max 16
_diffrn_reflns_limit_l_min -16
_diffrn_reflns_number 17083
_diffrn_reflns_point_group_measured_fraction_full 0.965
_diffrn_reflns_point_group_measured_fraction_max 0.990
_diffrn_reflns_theta_full 25.242
_diffrn_reflns_theta_max 24.997
_diffrn_reflns_theta_min 1.581
_diffrn_source 'fine-focus sealed tube'
_exptl_absorpt_coefficient_mu 1.874
_exptl_absorpt_correction_T_max 0.7457
_exptl_absorpt_correction_T_min 0.5772
_exptl_absorpt_correction_type multi-scan
_exptl_absorpt_process_details SADABS
_exptl_crystal_colour pale-yellow
_exptl_crystal_density_diffrn 1.569
_exptl_crystal_description rod
_exptl_crystal_F_000 692
_exptl_crystal_size_max 0.1
_exptl_crystal_size_mid 0.08
_exptl_crystal_size_min 0.06
_refine_diff_density_max 1.778
_refine_diff_density_min -2.105
_refine_diff_density_rms 0.248
_refine_ls_extinction_method none
_refine_ls_goodness_of_fit_ref 0.986
_refine_ls_hydrogen_treatment constr
_refine_ls_matrix_type full
_refine_ls_number_parameters 355
_refine_ls_number_reflns 5105
_refine_ls_number_restraints 18
_refine_ls_restrained_S_all 0.985
_refine_ls_R_factor_all 0.1156
_refine_ls_R_factor_gt 0.0556
_refine_ls_shift/su_max 0.001
_refine_ls_shift/su_mean 0.000
_refine_ls_structure_factor_coef Fsqd
_refine_ls_weighting_details 'w=1/[\s^2^(Fo^2^)+(0.0418P)^2^] where P=(Fo^2^+2Fc^2^)/3'
_refine_ls_weighting_scheme calc
_refine_ls_wR_factor_gt 0.1445
_refine_ls_wR_factor_ref 0.1802
_reflns_Friedel_coverage 0.000
_reflns_number_gt 3385
_reflns_number_total 5105
_reflns_threshold_expression 'I > 2\s(I)'
_cod_data_source_file ic502207f_si_007.cif
_cod_data_source_block TR2
_cod_depositor_comments 'Adding full bibliography for 4342249--4342255.cif.'
_cod_original_cell_volume 1462.9(9)
_cod_database_code 4342252
_shelx_space_group_comment
;
The symmetry employed for this shelxl refinement is uniquely defined
by the following loop, which should always be used as a source of
symmetry information in preference to the above space-group names.
They are only intended as comments.
;
_shelxl_version_number 2013-3

loop_
_space_group_symop_operation_xyz
'x, y, z'
'-x, -y, -z'

loop_
_atom_site_label
_atom_site_type_symbol
_atom_site_fract_x
_atom_site_fract_y
_atom_site_fract_z
_atom_site_U_iso_or_equiv
_atom_site_adp_type
_atom_site_occupancy
_atom_site_site_symmetry_order
_atom_site_calc_flag
_atom_site_refinement_flags_posn
_atom_site_refinement_flags_adp
I1 I 0.28372(6) -0.61021(6) 0.46899(5) 0.0165(2) Uani 1 1 d . .
Cu1 Cu 0.45575(11) -0.40888(11) 0.47052(8) 0.0154(3) Uani 1 1 d . .
Si1 Si 0.6778(2) 0.1178(2) 0.75754(18) 0.0129(6) Uani 1 1 d . .
C1 C 0.8090(9) 0.0825(9) 0.6745(7) 0.017(2) Uani 1 1 d . .
H1A H 0.8243 -0.0044 0.6622 0.025 Uiso 1 1 calc R U
H1B H 0.8944 0.1468 0.7093 0.025 Uiso 1 1 calc R U
H1C H 0.7780 0.0863 0.6081 0.025 Uiso 1 1 calc R U
C11 C 0.5164(9) -0.0032(9) 0.6882(6) 0.015(2) Uani 1 1 d . .
C12 C 0.5177(10) -0.1370(9) 0.6302(7) 0.018(2) Uani 1 1 d . .
H12 H 0.6029 -0.1610 0.6369 0.022 Uiso 1 1 calc R U
N13 N 0.4135(8) -0.2310(8) 0.5681(6) 0.0175(18) Uani 1 1 d . .
C14 C 0.2889(9) -0.1983(8) 0.5582(6) 0.0102(19) Uani 1 1 d . .
C15 C 0.1773(9) -0.2923(9) 0.4920(7) 0.0146(19) Uani 1 1 d . U
H15 H 0.1877 -0.3783 0.4550 0.018 Uiso 1 1 calc R U
C16 C 0.0524(9) -0.2622(9) 0.4794(7) 0.017(2) Uani 1 1 d . .
H16 H -0.0233 -0.3273 0.4343 0.021 Uiso 1 1 calc R U
C17 C 0.0364(9) -0.1344(9) 0.5334(7) 0.018(2) Uani 1 1 d . .
H17 H -0.0504 -0.1145 0.5236 0.022 Uiso 1 1 calc R U
C18 C 0.1420(9) -0.0392(10) 0.5990(7) 0.018(2) Uani 1 1 d . .
H18 H 0.1285 0.0459 0.6347 0.022 Uiso 1 1 calc R U
C19 C 0.2748(9) -0.0674(9) 0.6145(7) 0.017(2) Uani 1 1 d . .
C20 C 0.3896(9) 0.0272(9) 0.6774(7) 0.016(2) Uani 1 1 d . .
H20 H 0.3805 0.1139 0.7134 0.019 Uiso 1 1 calc R U
C21 C 0.7395(9) 0.1117(8) 0.8840(6) 0.0116(19) Uani 1 1 d . .
C22 C 0.6515(9) 0.0645(8) 0.9417(6) 0.0129(19) Uani 1 1 d . U
H22 H 0.5566 0.0377 0.9141 0.015 Uiso 1 1 calc R U
N23 N 0.6910(7) 0.0554(8) 1.0291(6) 0.0173(18) Uani 1 1 d . .
C24 C 0.8271(9) 0.0963(9) 1.0704(7) 0.0132(19) Uani 1 1 d . U
C25 C 0.8713(10) 0.0909(10) 1.1670(7) 0.025(2) Uani 1 1 d . .
H25 H 0.8078 0.0556 1.1996 0.030 Uiso 1 1 calc R U
C26 C 1.0066(10) 0.1369(10) 1.2131(7) 0.025(2) Uani 1 1 d . .
H26 H 1.0356 0.1344 1.2782 0.030 Uiso 1 1 calc R U
C27 C 1.1032(9) 0.1880(10) 1.1645(7) 0.023(2) Uani 1 1 d . .
H27 H 1.1959 0.2204 1.1980 0.027 Uiso 1 1 calc R U
C28 C 1.0648(9) 0.1912(10) 1.0710(7) 0.021(2) Uani 1 1 d . .
H28 H 1.1310 0.2225 1.0381 0.025 Uiso 1 1 calc R U
C29 C 0.9250(9) 0.1474(9) 1.0222(7) 0.015(2) Uani 1 1 d . .
C30 C 0.8766(9) 0.1530(9) 0.9275(7) 0.016(2) Uani 1 1 d . .
H30 H 0.9392 0.1858 0.8929 0.019 Uiso 1 1 calc R U
C31 C 0.6391(9) 0.2801(9) 0.7744(6) 0.014(2) Uani 1 1 d . .
C32 C 0.6028(9) 0.2986(9) 0.6833(7) 0.019(2) Uani 1 1 d . .
H32 H 0.6002 0.2283 0.6192 0.023 Uiso 1 1 calc R U
N33 N 0.5717(8) 0.4055(8) 0.6783(6) 0.0181(18) Uani 1 1 d . .
C34 C 0.5694(9) 0.5043(9) 0.7689(7) 0.014(2) Uani 1 1 d . .
C35 C 0.5278(9) 0.6185(9) 0.7689(8) 0.018(2) Uani 1 1 d . .
H35 H 0.5016 0.6249 0.7049 0.021 Uiso 1 1 calc R U
C36 C 0.5257(10) 0.7181(10) 0.8602(8) 0.025(2) Uani 1 1 d . .
H36 H 0.4930 0.7912 0.8591 0.030 Uiso 1 1 calc R U
C37 C 0.5715(9) 0.7140(10) 0.9561(8) 0.023(2) Uani 1 1 d . .
H37 H 0.5755 0.7865 1.0191 0.027 Uiso 1 1 calc R U
C38 C 0.6099(9) 0.6059(9) 0.9585(7) 0.018(2) Uani 1 1 d . .
H38 H 0.6375 0.6032 1.0238 0.022 Uiso 1 1 calc R U
C39 C 0.6096(9) 0.4983(9) 0.8670(7) 0.018(2) Uani 1 1 d . .
C40 C 0.6441(9) 0.3818(9) 0.8663(7) 0.015(2) Uani 1 1 d . .
H40 H 0.6707 0.3749 0.9300 0.018 Uiso 1 1 calc R U
O1S O 0.2090(10) 0.2808(8) 0.7859(6) 0.052(2) Uani 1 1 d . .
C2S C 0.2091(11) 0.3690(11) 0.7564(8) 0.033(3) Uani 1 1 d . .
H2S H 0.2623 0.3702 0.7048 0.040 Uiso 1 1 calc R U
N3S N 0.1409(9) 0.4633(9) 0.7907(7) 0.032(2) Uani 1 1 d . .
C4S C 0.1482(13) 0.5646(12) 0.7507(10) 0.046(3) Uani 1 1 d . .
H4S1 H 0.2065 0.5486 0.6976 0.068 Uiso 1 1 calc R U
H4S2 H 0.1868 0.6493 0.8077 0.068 Uiso 1 1 calc R U
H4S3 H 0.0564 0.5638 0.7201 0.068 Uiso 1 1 calc R U
C5S C 0.0552(14) 0.4672(13) 0.8666(10) 0.056(4) Uani 1 1 d . .
H5S1 H 0.0584 0.3938 0.8860 0.084 Uiso 1 1 calc R U
H5S2 H -0.0389 0.4620 0.8374 0.084 Uiso 1 1 calc R U
H5S3 H 0.0877 0.5486 0.9283 0.084 Uiso 1 1 calc R U

loop_
_atom_site_aniso_label
_atom_site_aniso_U_11
_atom_site_aniso_U_22
_atom_site_aniso_U_33
_atom_site_aniso_U_23
_atom_site_aniso_U_13
_atom_site_aniso_U_12
I1 0.0151(3) 0.0117(4) 0.0245(4) 0.0097(3) 0.0019(3) 0.0030(3)
Cu1 0.0183(6) 0.0123(7) 0.0182(6) 0.0090(5) 0.0010(5) 0.0049(5)
Si1 0.0174(13) 0.0103(14) 0.0124(12) 0.0060(11) 0.0010(11) 0.0044(11)
C1 0.024(5) 0.013(5) 0.013(4) 0.006(4) 0.000(4) 0.003(4)
C11 0.029(5) 0.012(5) 0.008(4) 0.005(4) 0.005(4) 0.015(4)
C12 0.025(5) 0.016(6) 0.017(5) 0.009(5) 0.002(4) 0.011(5)
N13 0.019(4) 0.018(5) 0.019(4) 0.008(4) 0.006(4) 0.011(4)
C14 0.020(5) 0.007(5) 0.006(4) 0.003(4) 0.002(4) 0.005(4)
C15 0.015(4) 0.008(4) 0.018(4) 0.004(3) 0.000(3) 0.001(3)
C16 0.013(5) 0.019(6) 0.018(5) 0.008(5) 0.001(4) -0.002(4)
C17 0.019(5) 0.025(6) 0.025(5) 0.019(5) 0.009(5) 0.015(5)
C18 0.019(5) 0.017(6) 0.023(5) 0.011(5) 0.007(5) 0.008(5)
C19 0.021(5) 0.011(5) 0.027(5) 0.014(5) 0.013(4) 0.008(4)
C20 0.023(5) 0.013(5) 0.015(4) 0.010(4) 0.004(4) 0.006(4)
C21 0.017(5) 0.005(5) 0.009(4) -0.001(4) 0.002(4) 0.001(4)
C22 0.011(4) 0.008(4) 0.016(3) 0.003(3) -0.001(3) 0.000(3)
N23 0.018(4) 0.018(5) 0.023(4) 0.015(4) 0.006(4) 0.006(4)
C24 0.020(4) 0.008(4) 0.015(3) 0.008(3) 0.008(3) 0.004(3)
C25 0.027(6) 0.033(7) 0.019(5) 0.018(5) -0.002(5) 0.004(5)
C26 0.035(6) 0.033(7) 0.013(5) 0.014(5) 0.003(5) 0.011(5)
C27 0.018(5) 0.028(6) 0.021(5) 0.012(5) -0.008(4) 0.002(5)
C28 0.013(5) 0.026(6) 0.024(5) 0.014(5) -0.002(4) 0.000(5)
C29 0.015(5) 0.015(5) 0.014(4) 0.007(4) -0.001(4) 0.002(4)
C30 0.021(5) 0.018(6) 0.012(4) 0.008(4) 0.006(4) 0.008(4)
C31 0.016(5) 0.013(5) 0.010(4) 0.006(4) -0.006(4) 0.000(4)
C32 0.027(5) 0.014(6) 0.024(5) 0.013(5) 0.006(5) 0.010(5)
N33 0.027(4) 0.014(5) 0.020(4) 0.010(4) 0.005(4) 0.012(4)
C34 0.012(5) 0.010(5) 0.019(5) 0.006(4) 0.003(4) -0.003(4)
C35 0.014(5) 0.015(6) 0.033(5) 0.016(5) 0.010(4) 0.007(4)
C36 0.028(6) 0.017(6) 0.038(6) 0.014(5) 0.012(5) 0.010(5)
C37 0.025(5) 0.008(6) 0.030(5) 0.002(5) 0.012(5) 0.004(5)
C38 0.028(5) 0.009(5) 0.016(5) 0.001(4) 0.006(4) 0.008(5)
C39 0.018(5) 0.021(6) 0.023(5) 0.014(5) 0.014(4) 0.009(5)
C40 0.016(5) 0.019(6) 0.014(5) 0.013(5) -0.002(4) 0.000(4)
O1S 0.092(7) 0.033(5) 0.030(4) 0.007(4) 0.002(5) 0.028(5)
C2S 0.039(7) 0.024(7) 0.027(6) 0.001(5) -0.001(5) 0.008(6)
N3S 0.034(5) 0.020(6) 0.035(5) 0.005(5) 0.009(5) 0.004(5)
C4S 0.054(8) 0.032(8) 0.061(8) 0.022(7) 0.027(7) 0.020(7)
C5S 0.071(10) 0.044(9) 0.057(8) 0.019(8) 0.031(8) 0.017(8)

loop_
_atom_type_symbol
_atom_type_description
_atom_type_scat_dispersion_real
_atom_type_scat_dispersion_imag
_atom_type_scat_source
C C 0.0033 0.0016 'International Tables Vol C Tables 4.2.6.8 and 6.1.1.4'
H H 0.0000 0.0000 'International Tables Vol C Tables 4.2.6.8 and 6.1.1.4'
N N 0.0061 0.0033 'International Tables Vol C Tables 4.2.6.8 and 6.1.1.4'
O O 0.0106 0.0060 'International Tables Vol C Tables 4.2.6.8 and 6.1.1.4'
Si Si 0.0817 0.0704 'International Tables Vol C Tables 4.2.6.8 and 6.1.1.4'
Cu Cu 0.3201 1.2651 'International Tables Vol C Tables 4.2.6.8 and 6.1.1.4'
I I -0.4742 1.8119 'International Tables Vol C Tables 4.2.6.8 and 6.1.1.4'

loop_
_geom_angle_atom_site_label_1
_geom_angle_atom_site_label_2
_geom_angle_atom_site_label_3
_geom_angle
_geom_angle_site_symmetry_1
_geom_angle_site_symmetry_3
Cu1 I1 Cu1 63.05(4) 2_646 .
N33 Cu1 N13 103.8(3) 2_656 .
N33 Cu1 I1 108.8(2) 2_656 2_646
N13 Cu1 I1 105.0(2) . 2_646
N33 Cu1 I1 109.4(2) 2_656 .
N13 Cu1 I1 112.0(2) . .
I1 Cu1 I1 116.95(4) 2_646 .
N33 Cu1 Cu1 128.8(2) 2_656 2_646
N13 Cu1 Cu1 127.25(17) . 2_646
I1 Cu1 Cu1 58.63(4) 2_646 2_646
I1 Cu1 Cu1 58.32(4) . 2_646
C1 Si1 C11 108.4(4) . .
C1 Si1 C21 108.8(4) . .
C11 Si1 C21 111.9(3) . .
C1 Si1 C31 109.8(4) . .
C11 Si1 C31 105.6(4) . .
C21 Si1 C31 112.3(4) . .
Si1 C1 H1A 109.5 . .
Si1 C1 H1B 109.5 . .
H1A C1 H1B 109.5 . .
Si1 C1 H1C 109.5 . .
H1A C1 H1C 109.5 . .
H1B C1 H1C 109.5 . .
C20 C11 C12 114.4(9) . .
C20 C11 Si1 124.5(7) . .
C12 C11 Si1 120.8(6) . .
N13 C12 C11 127.5(8) . .
N13 C12 H12 116.3 . .
C11 C12 H12 116.3 . .
C12 N13 C14 117.1(8) . .
C12 N13 Cu1 118.2(6) . .
C14 N13 Cu1 123.7(7) . .
N13 C14 C15 119.4(8) . .
N13 C14 C19 120.3(8) . .
C15 C14 C19 120.3(8) . .
C16 C15 C14 120.7(9) . .
C16 C15 H15 119.6 . .
C14 C15 H15 119.6 . .
C15 C16 C17 120.0(9) . .
C15 C16 H16 120.0 . .
C17 C16 H16 120.0 . .
C18 C17 C16 121.6(8) . .
C18 C17 H17 119.2 . .
C16 C17 H17 119.2 . .
C17 C18 C19 120.0(9) . .
C17 C18 H18 120.0 . .
C19 C18 H18 120.0 . .
C20 C19 C14 119.5(8) . .
C20 C19 C18 123.0(9) . .
C14 C19 C18 117.4(9) . .
C11 C20 C19 121.2(9) . .
C11 C20 H20 119.4 . .
C19 C20 H20 119.4 . .
C30 C21 C22 115.9(7) . .
C30 C21 Si1 120.5(6) . .
C22 C21 Si1 123.6(6) . .
N23 C22 C21 125.5(8) . .
N23 C22 H22 117.3 . .
C21 C22 H22 117.3 . .
C22 N23 C24 117.5(7) . .
N23 C24 C25 118.2(7) . .
N23 C24 C29 122.7(7) . .
C25 C24 C29 119.0(8) . .
C26 C25 C24 119.8(8) . .
C26 C25 H25 120.1 . .
C24 C25 H25 120.1 . .
C25 C26 C27 120.8(7) . .
C25 C26 H26 119.6 . .
C27 C26 H26 119.6 . .
C28 C27 C26 120.7(8) . .
C28 C27 H27 119.6 . .
C26 C27 H27 119.6 . .
C27 C28 C29 120.0(8) . .
C27 C28 H28 120.0 . .
C29 C28 H28 120.0 . .
C30 C29 C24 117.2(8) . .
C30 C29 C28 123.2(7) . .
C24 C29 C28 119.6(7) . .
C21 C30 C29 121.2(7) . .
C21 C30 H30 119.4 . .
C29 C30 H30 119.4 . .
C40 C31 C32 116.8(7) . .
C40 C31 Si1 126.4(5) . .
C32 C31 Si1 116.8(7) . .
N33 C32 C31 126.1(9) . .
N33 C32 H32 116.9 . .
C31 C32 H32 116.9 . .
C32 N33 C34 117.5(7) . .
C32 N33 Cu1 116.3(6) . 2_656
C34 N33 Cu1 126.1(5) . 2_656
N33 C34 C35 120.4(7) . .
N33 C34 C39 121.2(7) . .
C35 C34 C39 118.4(9) . .
C36 C35 C34 120.3(8) . .
C36 C35 H35 119.8 . .
C34 C35 H35 119.8 . .
C35 C36 C37 120.9(8) . .
C35 C36 H36 119.6 . .
C37 C36 H36 119.6 . .
C38 C37 C36 120.0(9) . .
C38 C37 H37 120.0 . .
C36 C37 H37 120.0 . .
C37 C38 C39 121.7(8) . .
C37 C38 H38 119.2 . .
C39 C38 H38 119.2 . .
C38 C39 C40 123.4(7) . .
C38 C39 C34 118.6(7) . .
C40 C39 C34 118.0(9) . .
C31 C40 C39 120.2(7) . .
C31 C40 H40 119.9 . .
C39 C40 H40 119.9 . .
O1S C2S N3S 125.4(11) . .
O1S C2S H2S 117.3 . .
N3S C2S H2S 117.3 . .
C2S N3S C5S 121.1(9) . .
C2S N3S C4S 121.2(9) . .
C5S N3S C4S 117.7(9) . .
N3S C4S H4S1 109.5 . .
N3S C4S H4S2 109.5 . .
H4S1 C4S H4S2 109.5 . .
N3S C4S H4S3 109.5 . .
H4S1 C4S H4S3 109.5 . .
H4S2 C4S H4S3 109.5 . .
N3S C5S H5S1 109.5 . .
N3S C5S H5S2 109.5 . .
H5S1 C5S H5S2 109.5 . .
N3S C5S H5S3 109.5 . .
H5S1 C5S H5S3 109.5 . .
H5S2 C5S H5S3 109.5 . .

loop_
_geom_bond_atom_site_label_1
_geom_bond_atom_site_label_2
_geom_bond_distance
_geom_bond_site_symmetry_2
I1 Cu1 2.6292(15) 2_646
I1 Cu1 2.6378(14) .
Cu1 N33 2.111(6) 2_656
Cu1 N13 2.116(8) .
Cu1 I1 2.6292(15) 2_646
Cu1 Cu1 2.7541(18) 2_646
Si1 C1 1.847(9) .
Si1 C11 1.857(10) .
Si1 C21 1.864(7) .
Si1 C31 1.886(9) .
C1 H1A 0.9800 .
C1 H1B 0.9800 .
C1 H1C 0.9800 .
C11 C20 1.388(12) .
C11 C12 1.436(13) .
C12 N13 1.328(12) .
C12 H12 0.9500 .
N13 C14 1.378(11) .
C14 C15 1.391(12) .
C14 C19 1.440(13) .
C15 C16 1.370(12) .
C15 H15 0.9500 .
C16 C17 1.411(14) .
C16 H16 0.9500 .
C17 C18 1.356(13) .
C17 H17 0.9500 .
C18 C19 1.443(12) .
C18 H18 0.9500 .
C19 C20 1.400(13) .
C20 H20 0.9500 .
C21 C30 1.384(12) .
C21 C22 1.438(10) .
C22 N23 1.307(9) .
C22 H22 0.9500 .
N23 C24 1.368(11) .
C24 C25 1.421(10) .
C24 C29 1.424(11) .
C25 C26 1.376(13) .
C25 H25 0.9500 .
C26 C27 1.419(13) .
C26 H26 0.9500 .
C27 C28 1.356(11) .
C27 H27 0.9500 .
C28 C29 1.426(12) .
C28 H28 0.9500 .
C29 C30 1.407(10) .
C30 H30 0.9500 .
C31 C40 1.364(13) .
C31 C32 1.405(10) .
C32 N33 1.332(10) .
C32 H32 0.9500 .
N33 C34 1.353(12) .
N33 Cu1 2.111(6) 2_656
C34 C35 1.432(12) .
C34 C39 1.437(11) .
C35 C36 1.363(14) .
C35 H35 0.9500 .
C36 C37 1.409(12) .
C36 H36 0.9500 .
C37 C38 1.363(12) .
C37 H37 0.9500 .
C38 C39 1.405(13) .
C38 H38 0.9500 .
C39 C40 1.424(12) .
C40 H40 0.9500 .
O1S C2S 1.228(12) .
C2S N3S 1.332(13) .
C2S H2S 0.9500 .
N3S C5S 1.436(14) .
N3S C4S 1.463(12) .
C4S H4S1 0.9800 .
C4S H4S2 0.9800 .
C4S H4S3 0.9800 .
C5S H5S1 0.9800 .
C5S H5S2 0.9800 .
C5S H5S3 0.9800 .

loop_
_geom_torsion_atom_site_label_1
_geom_torsion_atom_site_label_2
_geom_torsion_atom_site_label_3
_geom_torsion_atom_site_label_4
_geom_torsion
_geom_torsion_site_symmetry_1
_geom_torsion_site_symmetry_4
C1 Si1 C11 C20 -132.4(7) . .
C21 Si1 C11 C20 107.6(7) . .
C31 Si1 C11 C20 -14.8(7) . .
C1 Si1 C11 C12 40.0(6) . .
C21 Si1 C11 C12 -79.9(7) . .
C31 Si1 C11 C12 157.7(6) . .
C20 C11 C12 N13 1.0(11) . .
Si1 C11 C12 N13 -172.2(6) . .
C11 C12 N13 C14 -0.6(12) . .
C11 C12 N13 Cu1 168.0(6) . .
C12 N13 C14 C15 178.2(6) . .
Cu1 N13 C14 C15 10.4(9) . .
C12 N13 C14 C19 -0.8(10) . .
Cu1 N13 C14 C19 -168.7(5) . .
N13 C14 C15 C16 -179.1(7) . .
C19 C14 C15 C16 -0.1(11) . .
C14 C15 C16 C17 0.5(11) . .
C15 C16 C17 C18 -0.6(11) . .
C16 C17 C18 C19 0.3(11) . .
N13 C14 C19 C20 1.7(10) . .
C15 C14 C19 C20 -177.3(7) . .
N13 C14 C19 C18 178.9(7) . .
C15 C14 C19 C18 -0.2(10) . .
C17 C18 C19 C20 177.1(7) . .
C17 C18 C19 C14 0.1(11) . .
C12 C11 C20 C19 0.1(10) . .
Si1 C11 C20 C19 172.9(5) . .
C14 C19 C20 C11 -1.3(11) . .
C18 C19 C20 C11 -178.3(7) . .
C1 Si1 C21 C30 34.9(8) . .
C11 Si1 C21 C30 154.6(7) . .
C31 Si1 C21 C30 -86.9(8) . .
C1 Si1 C21 C22 -144.7(7) . .
C11 Si1 C21 C22 -25.0(9) . .
C31 Si1 C21 C22 93.6(8) . .
C30 C21 C22 N23 -1.5(13) . .
Si1 C21 C22 N23 178.1(7) . .
C21 C22 N23 C24 1.3(13) . .
C22 N23 C24 C25 178.1(8) . .
C22 N23 C24 C29 0.0(13) . .
N23 C24 C25 C26 -177.0(9) . .
C29 C24 C25 C26 1.1(14) . .
C24 C25 C26 C27 -1.0(15) . .
C25 C26 C27 C28 -0.8(16) . .
C26 C27 C28 C29 2.4(15) . .
N23 C24 C29 C30 -1.0(13) . .
C25 C24 C29 C30 -179.0(8) . .
N23 C24 C29 C28 178.5(9) . .
C25 C24 C29 C28 0.4(13) . .
C27 C28 C29 C30 177.2(9) . .
C27 C28 C29 C24 -2.2(14) . .
C22 C21 C30 C29 0.5(13) . .
Si1 C21 C30 C29 -179.2(7) . .
C24 C29 C30 C21 0.7(13) . .
C28 C29 C30 C21 -178.8(9) . .
C1 Si1 C31 C40 -125.7(8) . .
C11 Si1 C31 C40 117.6(8) . .
C21 Si1 C31 C40 -4.5(9) . .
C1 Si1 C31 C32 53.7(8) . .
C11 Si1 C31 C32 -63.0(7) . .
C21 Si1 C31 C32 174.8(6) . .
C40 C31 C32 N33 -0.6(14) . .
Si1 C31 C32 N33 179.9(7) . .
C31 C32 N33 C34 -2.8(14) . .
C31 C32 N33 Cu1 173.1(7) . 2_656
C32 N33 C34 C35 -175.8(8) . .
Cu1 N33 C34 C35 8.9(12) 2_656 .
C32 N33 C34 C39 4.9(13) . .
Cu1 N33 C34 C39 -170.4(6) 2_656 .
N33 C34 C35 C36 -179.9(8) . .
C39 C34 C35 C36 -0.6(13) . .
C34 C35 C36 C37 3.6(14) . .
C35 C36 C37 C38 -4.4(14) . .
C36 C37 C38 C39 2.2(14) . .
C37 C38 C39 C40 -177.6(8) . .
C37 C38 C39 C34 0.8(14) . .
N33 C34 C39 C38 177.7(8) . .
C35 C34 C39 C38 -1.6(12) . .
N33 C34 C39 C40 -3.8(12) . .
C35 C34 C39 C40 176.9(8) . .
C32 C31 C40 C39 1.8(13) . .
Si1 C31 C40 C39 -178.9(6) . .
C38 C39 C40 C31 178.7(8) . .
C34 C39 C40 C31 0.3(13) . .
O1S C2S N3S C5S -1.6(18) . .
O1S C2S N3S C4S 179.7(12) . .
